data_1573224
loop_
_publ_author_name
'Sumida, Akifumi'
'Saeki, Akinori'
'Matsuo, Kyohei'
'Naka, Kensuke'
'Imoto, Hiroaki'

_publ_section_title
;
 Dithienoarsinines: Stable and Planer \p-Extended Arsabenzenes
;
_journal_name_full 'Chemical Science'
_journal_paper_doi 10.1039/D4SC06590E
_journal_year 2024
_chemical_formula_moiety 'C9 H5 As S2'
_chemical_formula_sum 'C9 H5 As S2'
_chemical_formula_weight 252.17
_space_group_crystal_system monoclinic
_space_group_IT_number 14
_space_group_name_Hall '-P 2yn'
_space_group_name_H-M_alt 'P 1 21/n 1'
_atom_sites_solution_hydrogens geom
_atom_sites_solution_primary dual
_audit_creation_date 2024-01-07
_audit_creation_method
;
Olex2 1.5-ac5-024
(compiled 2022.04.12 svn.rca3783a0 for Rigaku Oxford Diffraction, GUI svn.r6498)
;
_audit_update_record
;
2024-09-20 deposited with the CCDC.	2024-11-18 downloaded from the CCDC.
;
_cell_angle_alpha 90
_cell_angle_beta 102.093(10)
_cell_angle_gamma 90
_cell_formula_units_Z 4
_cell_length_a 10.5045(11)
_cell_length_b 6.2032(5)
_cell_length_c 13.9819(13)
_cell_measurement_reflns_used 1511
_cell_measurement_temperature 197.15
_cell_measurement_theta_max 30.8270
_cell_measurement_theta_min 3.0180
_cell_volume 890.86(15)
_computing_cell_refinement 'CrysAlisPro 1.171.42.91a (Rigaku OD, 2023)'
_computing_data_collection 'CrysAlisPro 1.171.42.91a (Rigaku OD, 2023)'
_computing_data_reduction 'CrysAlisPro 1.171.42.91a (Rigaku OD, 2023)'
_computing_molecular_graphics 'Olex2 1.5-ac5-024 (Dolomanov et al., 2009)'
_computing_publication_material 'Olex2 1.5-ac5-024 (Dolomanov et al., 2009)'
_computing_structure_refinement 'SHELXL 2018/3 (Sheldrick, 2015)'
_computing_structure_solution 'SHELXT 2018/2 (Sheldrick, 2018)'
_diffrn_ambient_temperature 197.15
_diffrn_detector 'CCD plate'
_diffrn_measured_fraction_theta_full 0.999
_diffrn_measured_fraction_theta_max 0.999
_diffrn_measurement_details
;
List of Runs (angles in degrees, time in seconds):

  # Type    Start    End  Width  t~exp~   \w     \q     \k     \f   Frames
#--------------------------------------------------------------------------
  1  \w    -64.00 117.80   0.30    2.50    --   30.00  54.00  30.00  606
  2  \w    -69.00 -44.70   0.30    2.50    --   30.00  54.00 150.00   81
;
_diffrn_measurement_device 'two-circle diffractometer'
_diffrn_measurement_device_type 'XtaLAB Mini (JP)'
_diffrn_measurement_method '\w scans'
_diffrn_orient_matrix_type 'CrysAlisPro convention (1999,Acta A55,543-557)'
_diffrn_orient_matrix_UB_11 -0.0648103000
_diffrn_orient_matrix_UB_12 -0.0179741000
_diffrn_orient_matrix_UB_13 0.0053023000
_diffrn_orient_matrix_UB_21 0.0182321000
_diffrn_orient_matrix_UB_22 0.0284146000
_diffrn_orient_matrix_UB_23 0.0502031000
_diffrn_orient_matrix_UB_31 -0.0153254000
_diffrn_orient_matrix_UB_32 0.1092992000
_diffrn_orient_matrix_UB_33 -0.0120500000
_diffrn_radiation_monochromator graphite
_diffrn_radiation_probe x-ray
_diffrn_radiation_type 'Mo K\a'
_diffrn_radiation_wavelength 0.71073
_diffrn_reflns_av_R_equivalents 0.0203
_diffrn_reflns_av_unetI/netI 0.0325
_diffrn_reflns_Laue_measured_fraction_full 0.999
_diffrn_reflns_Laue_measured_fraction_max 0.999
_diffrn_reflns_limit_h_max 13
_diffrn_reflns_limit_h_min -6
_diffrn_reflns_limit_k_max 7
_diffrn_reflns_limit_k_min -7
_diffrn_reflns_limit_l_max 12
_diffrn_reflns_limit_l_min -17
_diffrn_reflns_number 3148
_diffrn_reflns_point_group_measured_fraction_full 0.999
_diffrn_reflns_point_group_measured_fraction_max 0.999
_diffrn_reflns_theta_full 25.242
_diffrn_reflns_theta_max 26.372
_diffrn_reflns_theta_min 2.980
_diffrn_source 'fine-focus sealed X-ray tube'
_diffrn_source_type 'Rigaku (Mo) X-ray Source'
_exptl_absorpt_coefficient_mu 4.216
_exptl_absorpt_correction_T_max 0.476
_exptl_absorpt_correction_T_min 0.261
_exptl_absorpt_correction_type analytical
_exptl_absorpt_process_details
;
CrysAlisPro 1.171.42.91a (Rigaku Oxford Diffraction, 2023)
Analytical numeric absorption correction using a multifaceted crystal
model based on expressions derived by R.C. Clark & J.S. Reid.
(Clark, R. C. & Reid, J. S. (1995). Acta Cryst. A51, 887-897)
Empirical absorption correction using spherical harmonics,
implemented in SCALE3 ABSPACK scaling algorithm.
;
_exptl_crystal_colour yellow
_exptl_crystal_colour_primary yellow
_exptl_crystal_density_diffrn 1.880
_exptl_crystal_description plate
_exptl_crystal_F_000 496
_exptl_crystal_size_max 0.848
_exptl_crystal_size_mid 0.236
_exptl_crystal_size_min 0.192
_refine_diff_density_max 0.992
_refine_diff_density_min -0.809
_refine_diff_density_rms 0.128
_refine_ls_extinction_method none
_refine_ls_goodness_of_fit_ref 1.079
_refine_ls_hydrogen_treatment constr
_refine_ls_matrix_type full
_refine_ls_number_parameters 109
_refine_ls_number_reflns 1822
_refine_ls_number_restraints 0
_refine_ls_restrained_S_all 1.079
_refine_ls_R_factor_all 0.0422
_refine_ls_R_factor_gt 0.0363
_refine_ls_shift/su_max 0.001
_refine_ls_shift/su_mean 0.000
_refine_ls_structure_factor_coef Fsqd
_refine_ls_weighting_details 'w=1/[\s^2^(Fo^2^)+(0.0620P)^2^+0.3054P] where P=(Fo^2^+2Fc^2^)/3'
_refine_ls_weighting_scheme calc
_refine_ls_wR_factor_gt 0.0963
_refine_ls_wR_factor_ref 0.1018
_reflns_Friedel_coverage 0.000
_reflns_number_gt 1607
_reflns_number_total 1822
_reflns_threshold_expression 'I > 2\s(I)'
_cod_data_source_file d4sc06590e2.cif
_cod_data_source_block 3a
_cod_database_code 1573224
_shelx_shelxl_version_number 2018/3
_chemical_oxdiff_formula C9H5AsS2
_shelx_space_group_comment
;
The symmetry employed for this shelxl refinement is uniquely defined
by the following loop, which should always be used as a source of
symmetry information in preference to the above space-group names.
They are only intended as comments.
;
_shelx_estimated_absorpt_t_max 0.501
_shelx_estimated_absorpt_t_min 0.124
_olex2_refinement_description
;
1. Fixed Uiso
 At 1.2 times of:
  All C(H) groups
2.a Aromatic/amide H refined with riding coordinates:
 C3(H3), C7(H7), C9(H9), C6(H6), C8(H8)
;
_olex2_submission_special_instructions 'No special instructions were received'
_oxdiff_exptl_absorpt_empirical_details
;
Empirical correction (ABSPACK) includes:
- Absorption correction using spherical harmonics
- Frame scaling
;
_oxdiff_exptl_absorpt_empirical_full_max 1.564
_oxdiff_exptl_absorpt_empirical_full_min 0.701

loop_
_space_group_symop_operation_xyz
'x, y, z'
'-x+1/2, y+1/2, -z+1/2'
'-x, -y, -z'
'x-1/2, -y-1/2, z-1/2'

loop_
_atom_site_label
_atom_site_type_symbol
_atom_site_fract_x
_atom_site_fract_y
_atom_site_fract_z
_atom_site_U_iso_or_equiv
_atom_site_adp_type
_atom_site_occupancy
_atom_site_site_symmetry_order
_atom_site_calc_flag
_atom_site_refinement_flags_posn
_atom_site_refinement_flags_adp
_atom_site_refinement_flags_occupancy
_atom_site_disorder_assembly
_atom_site_disorder_group
As1 As 0.52132(3) 0.17840(5) 0.60274(2) 0.02838(16) Uani 1 1 d . . . . .
S2 S 0.71722(10) 0.28256(16) 0.46579(7) 0.0341(2) Uani 1 1 d . . . . .
S1 S 0.38566(10) 0.31073(14) 0.77382(7) 0.0346(2) Uani 1 1 d . . . . .
C4 C 0.6993(3) 0.5470(5) 0.6065(2) 0.0254(7) Uani 1 1 d . . . . .
C3 C 0.6604(3) 0.6450(5) 0.6865(2) 0.0264(7) Uani 1 1 d . . . . .
H3 H 0.701047 0.776331 0.711106 0.032 Uiso 1 1 calc R U . . .
C1 C 0.4987(3) 0.3622(5) 0.7030(2) 0.0252(7) Uani 1 1 d . . . . .
C2 C 0.5653(3) 0.5590(5) 0.7314(2) 0.0257(7) Uani 1 1 d . . . . .
C5 C 0.6473(3) 0.3486(5) 0.5641(2) 0.0259(7) Uani 1 1 d . . . . .
C7 C 0.5203(4) 0.6583(6) 0.8119(3) 0.0354(8) Uani 1 1 d . . . . .
H7 H 0.553695 0.790579 0.841045 0.042 Uiso 1 1 calc R U . . .
C9 C 0.7945(3) 0.6361(6) 0.5560(2) 0.0314(8) Uani 1 1 d . . . . .
H9 H 0.838866 0.768372 0.573465 0.038 Uiso 1 1 calc R U . . .
C6 C 0.4268(4) 0.5451(6) 0.8411(3) 0.0387(8) Uani 1 1 d . . . . .
H6 H 0.387192 0.588494 0.893108 0.046 Uiso 1 1 calc R U . . .
C8 C 0.8133(3) 0.5110(6) 0.4816(3) 0.0355(8) Uani 1 1 d . . . . .
H8 H 0.873435 0.544954 0.441733 0.043 Uiso 1 1 calc R U . . .

loop_
_atom_site_aniso_label
_atom_site_aniso_U_11
_atom_site_aniso_U_22
_atom_site_aniso_U_33
_atom_site_aniso_U_23
_atom_site_aniso_U_13
_atom_site_aniso_U_12
As1 0.0305(2) 0.0235(2) 0.0307(2) -0.00530(12) 0.00533(16) -0.00696(13)
S2 0.0353(5) 0.0372(5) 0.0308(4) -0.0029(4) 0.0091(4) -0.0036(4)
S1 0.0300(5) 0.0362(5) 0.0390(5) -0.0040(4) 0.0104(4) -0.0055(4)
C4 0.0222(16) 0.0234(15) 0.0271(15) 0.0060(13) -0.0029(12) 0.0015(13)
C3 0.0206(16) 0.0230(15) 0.0309(16) 0.0015(13) -0.0054(13) -0.0005(13)
C1 0.0221(16) 0.0247(15) 0.0275(15) 0.0010(13) 0.0023(13) 0.0022(13)
C2 0.0221(16) 0.0229(15) 0.0288(15) -0.0013(12) -0.0022(12) -0.0001(13)
C5 0.0234(16) 0.0289(17) 0.0238(15) 0.0036(13) 0.0013(13) 0.0027(13)
C7 0.031(2) 0.033(2) 0.042(2) -0.0091(15) 0.0062(16) 0.0033(15)
C9 0.0286(19) 0.0283(17) 0.0351(18) 0.0069(14) 0.0014(15) -0.0057(14)
C6 0.037(2) 0.040(2) 0.0403(19) -0.0086(17) 0.0102(16) 0.0039(17)
C8 0.0281(18) 0.040(2) 0.0375(18) 0.0093(16) 0.0054(14) -0.0054(16)

loop_
_atom_type_symbol
_atom_type_description
_atom_type_scat_dispersion_real
_atom_type_scat_dispersion_imag
_atom_type_scat_source
C C 0.0033 0.0016 'International Tables Vol C Tables 4.2.6.8 and 6.1.1.4'
H H 0.0000 0.0000 'International Tables Vol C Tables 4.2.6.8 and 6.1.1.4'
As As 0.0499 2.0058 'International Tables Vol C Tables 4.2.6.8 and 6.1.1.4'
S S 0.1246 0.1234 'International Tables Vol C Tables 4.2.6.8 and 6.1.1.4'

loop_
_exptl_crystal_face_index_h
_exptl_crystal_face_index_k
_exptl_crystal_face_index_l
_exptl_crystal_face_perp_dist
1 0 2 0.1257
-1 0 -2 0.1092
0 -1 0 0.3986
0 1 0 0.4491
1 1 2 0.2334
-1 -2 -2 0.3667
1 -1 2 0.2917
1 0 -1 0.1303
-1 0 1 0.0619

loop_
_geom_angle_atom_site_label_1
_geom_angle_atom_site_label_2
_geom_angle_atom_site_label_3
_geom_angle
_geom_angle_site_symmetry_1
_geom_angle_site_symmetry_3
_geom_angle_publ_flag
C5 As1 C1 94.72(15) . . ?
C8 S2 C5 92.17(17) . . ?
C1 S1 C6 91.87(18) . . ?
C3 C4 C5 123.7(3) . . ?
C3 C4 C9 124.6(3) . . ?
C5 C4 C9 111.7(3) . . ?
C2 C3 C4 123.2(3) . . ?
S1 C1 As1 122.04(18) . . ?
C2 C1 As1 127.1(3) . . ?
C2 C1 S1 110.8(2) . . ?
C3 C2 C1 124.1(3) . . ?
C3 C2 C7 124.7(3) . . ?
C1 C2 C7 111.2(3) . . ?
S2 C5 As1 122.74(19) . . ?
C4 C5 As1 127.1(3) . . ?
C4 C5 S2 110.1(2) . . ?
C6 C7 C2 113.2(3) . . ?
C8 C9 C4 112.6(3) . . ?
C7 C6 S1 112.9(3) . . ?
C9 C8 S2 113.4(3) . . ?

loop_
_geom_bond_atom_site_label_1
_geom_bond_atom_site_label_2
_geom_bond_distance
_geom_bond_site_symmetry_2
_geom_bond_publ_flag
As1 C1 1.860(3) . ?
As1 C5 1.859(3) . ?
S2 C5 1.737(3) . ?
S2 C8 1.727(4) . ?
S1 C1 1.728(3) . ?
S1 C6 1.736(4) . ?
C4 C3 1.407(5) . ?
C4 C5 1.425(5) . ?
C4 C9 1.450(5) . ?
C3 C2 1.393(5) . ?
C1 C2 1.422(4) . ?
C2 C7 1.446(5) . ?
C7 C6 1.338(5) . ?
C9 C8 1.344(5) . ?

loop_
_exptl_oxdiff_crystal_face_indexfrac_h
_exptl_oxdiff_crystal_face_indexfrac_k
_exptl_oxdiff_crystal_face_indexfrac_l
_exptl_oxdiff_crystal_face_x
_exptl_oxdiff_crystal_face_y
_exptl_oxdiff_crystal_face_z
0.9999 0.0001 1.9997 -0.0542 0.1186 -0.0394
-0.9986 0.0049 -2.0000 0.0540 -0.1185 0.0399
-0.0018 -1.0015 -0.0014 0.0181 -0.0286 -0.1094
0.0018 1.0015 0.0014 -0.0181 0.0286 0.1094
1.0003 0.9966 2.0014 -0.0721 0.1470 0.0695
-1.0021 -1.9982 -2.0029 0.0902 -0.1756 -0.1789
0.9968 -1.0065 1.9986 -0.0359 0.0899 -0.1494
1.0003 0.0008 -1.0009 -0.0701 -0.0320 -0.0032
-1.0003 -0.0008 1.0009 0.0701 0.0320 0.0032
